data_4337571
loop_
_publ_author_name
'Sazama, Graham T.'
'Betley, Theodore A.'

_publ_section_title
;
 Multiple, disparate redox pathways exhibited by a tris(pyrrolido)ethane
 iron complex.
;
_journal_issue 1
_journal_name_full 'Inorganic chemistry'
_journal_page_first 269
_journal_page_last 281
_journal_paper_doi 10.1021/ic402210j
_journal_volume 53
_journal_year 2014
_chemical_formula_sum 'C70 H104 Fe Li N4 O5'
_chemical_formula_weight 1144.36
_chemical_name_systematic
; 
 ? 
;
_space_group_IT_number 2
_symmetry_cell_setting triclinic
_symmetry_space_group_name_Hall '-P 1'
_symmetry_space_group_name_H-M 'P -1'
_atom_sites_solution_hydrogens geom
_atom_sites_solution_primary direct
_atom_sites_solution_secondary difmap
_audit_creation_method SHELXL-97
_cell_angle_alpha 69.777(2)
_cell_angle_beta 76.321(2)
_cell_angle_gamma 71.438(4)
_cell_formula_units_Z 2
_cell_length_a 11.9043(13)
_cell_length_b 15.1780(16)
_cell_length_c 20.739(2)
_cell_measurement_reflns_used 78310
_cell_measurement_temperature 15(2)
_cell_measurement_theta_max 15.50
_cell_measurement_theta_min 2.34
_cell_volume 3299.4(6)
_computing_cell_refinement 'Bruker SAINT'
_computing_data_collection 'Bruker APEX2'
_computing_data_reduction 'Bruker SAINT'
_computing_molecular_graphics 'Bruker SHELXTL'
_computing_publication_material 'Bruker SHELXTL'
_computing_structure_refinement 'SHELXL-97 (Sheldrick, 2008)'
_computing_structure_solution 'SHELXS-97 (Sheldrick, 2008)'
_diffrn_ambient_temperature 15(2)
_diffrn_measured_fraction_theta_full 0.964
_diffrn_measured_fraction_theta_max 0.964
_diffrn_measurement_device 'three-circle goniometer with fixed chi'
_diffrn_measurement_device_type 'Bruker D8 goniometer with CCD area detector'
_diffrn_measurement_method '\f and \w scans'
_diffrn_radiation_monochromator 'diamond 1 1 1'
_diffrn_radiation_source synchrotron
_diffrn_radiation_type synchrotron
_diffrn_radiation_wavelength 0.41328
_diffrn_reflns_av_R_equivalents 0.0715
_diffrn_reflns_av_sigmaI/netI 0.0417
_diffrn_reflns_limit_h_max 14
_diffrn_reflns_limit_h_min -14
_diffrn_reflns_limit_k_max 18
_diffrn_reflns_limit_k_min -18
_diffrn_reflns_limit_l_max 24
_diffrn_reflns_limit_l_min -24
_diffrn_reflns_number 78303
_diffrn_reflns_theta_full 14.27
_diffrn_reflns_theta_max 14.27
_diffrn_reflns_theta_min 1.20
_exptl_absorpt_coefficient_mu 0.153
_exptl_absorpt_correction_type none
_exptl_crystal_density_diffrn 1.152
_exptl_crystal_density_method 'not measured'
_exptl_crystal_F_000 1242
_refine_diff_density_max 0.768
_refine_diff_density_min -0.636
_refine_diff_density_rms 0.075
_refine_ls_extinction_method none
_refine_ls_goodness_of_fit_ref 1.196
_refine_ls_hydrogen_treatment mixed
_refine_ls_matrix_type full
_refine_ls_number_parameters 808
_refine_ls_number_reflns 11319
_refine_ls_number_restraints 661
_refine_ls_restrained_S_all 1.193
_refine_ls_R_factor_all 0.1284
_refine_ls_R_factor_gt 0.1062
_refine_ls_shift/su_max 0.001
_refine_ls_shift/su_mean 0.000
_refine_ls_structure_factor_coef Fsqd
_refine_ls_weighting_details 'calc w=1/[\s^2^(Fo^2^)+(0.0073P)^2^+15.1822P] where P=(Fo^2^+2Fc^2^)/3'
_refine_ls_weighting_scheme calc
_refine_ls_wR_factor_gt 0.2251
_refine_ls_wR_factor_ref 0.2367
_reflns_number_gt 9047
_reflns_number_total 11319
_reflns_threshold_expression >2sigma(I)
_cod_data_source_file ic402210j_si_001.cif
_cod_data_source_block gts048
_cod_depositor_comments
;
The following automatic conversions were performed:

'_symmetry_cell_setting' value 'Triclinic' changed to 'triclinic'
according to
/usr/data/users/saulius/automatic-downloads/current/ACS/lib/dictionaries/cif_core.dic
dictionary named 'cif_core.dic' version 2.4.2 from 2011-04-26.

Automatic conversion script
Id: cif_fix_values 2281 2013-09-26 08:29:07Z andrius 
;
_cod_original_sg_symbol_H-M P-1
_cod_database_code 4337571

loop_
_symmetry_equiv_pos_as_xyz
'x, y, z'
'-x, -y, -z'

loop_
_atom_site_label
_atom_site_type_symbol
_atom_site_fract_x
_atom_site_fract_y
_atom_site_fract_z
_atom_site_U_iso_or_equiv
_atom_site_adp_type
_atom_site_occupancy
_atom_site_symmetry_multiplicity
_atom_site_calc_flag
_atom_site_refinement_flags
_atom_site_disorder_assembly
_atom_site_disorder_group
Fe1 Fe 0.81460(8) 0.83619(5) 0.79858(4) 0.0357(2) Uani 1 1 d . . .
N1 N 0.7407(4) 0.9760(3) 0.7582(2) 0.0368(10) Uani 1 1 d . . .
N2 N 0.7027(4) 0.8227(3) 0.8861(2) 0.0351(10) Uani 1 1 d . A .
N3 N 0.9406(4) 0.8600(3) 0.8350(2) 0.0376(10) Uani 1 1 d . A .
N4 N 0.8089(5) 0.7451(3) 0.7569(2) 0.0421(11) Uani 1 1 d D . .
C1 C 0.7214(5) 1.0485(4) 0.9188(3) 0.0454(15) Uani 1 1 d . . .
H1A H 0.7650 1.0986 0.8956 0.068 Uiso 1 1 calc R . .
H1B H 0.7427 1.0145 0.9657 0.068 Uiso 1 1 calc R . .
H1C H 0.6351 1.0789 0.9218 0.068 Uiso 1 1 calc R . .
C2 C 0.7549(5) 0.9754(4) 0.8770(3) 0.0372(12) Uani 1 1 d . . .
C3 C 0.7189(5) 1.0278(4) 0.8044(3) 0.0372(12) Uani 1 1 d . . .
C4 C 0.6671(5) 1.1241(4) 0.7731(3) 0.0436(14) Uani 1 1 d . . .
H4A H 0.6423 1.1757 0.7935 0.052 Uiso 1 1 calc R . .
C5 C 0.6580(5) 1.1312(4) 0.7051(3) 0.0465(15) Uani 1 1 d . . .
H5 H 0.6264 1.1889 0.6707 0.056 Uiso 1 1 calc R . .
C6 C 0.7032(5) 1.0396(4) 0.6971(3) 0.0398(13) Uani 1 1 d . . .
C7 C 0.6865(5) 0.8979(4) 0.9136(3) 0.0342(12) Uani 1 1 d . . .
C8 C 0.6027(5) 0.8886(4) 0.9721(3) 0.0358(12) Uani 1 1 d . . .
H8 H 0.5756 0.9299 1.0012 0.043 Uiso 1 1 calc R . .
C9 C 0.5648(4) 0.8055(4) 0.9804(3) 0.0354(12) Uani 1 1 d . A .
H9 H 0.5066 0.7809 1.0164 0.042 Uiso 1 1 calc R . .
C10 C 0.6259(5) 0.7668(4) 0.9280(3) 0.0329(11) Uani 1 1 d . . .
C11 C 0.8881(5) 0.9289(4) 0.8703(3) 0.0354(12) Uani 1 1 d . . .
C12 C 0.9759(5) 0.9454(4) 0.8943(3) 0.0412(13) Uani 1 1 d . . .
H12 H 0.9647 0.9889 0.9203 0.049 Uiso 1 1 calc R . .
C13 C 1.0853(5) 0.8854(4) 0.8726(3) 0.0414(13) Uani 1 1 d . A .
H13 H 1.1619 0.8811 0.8815 0.050 Uiso 1 1 calc R . .
C14 C 1.0624(5) 0.8346(4) 0.8365(3) 0.0381(13) Uani 1 1 d . . .
C15 C 0.7067(4) 1.0059(3) 0.63631(17) 0.0431(14) Uani 1 1 d G . .
C16 C 0.7853(4) 1.0302(3) 0.5758(2) 0.0552(17) Uani 1 1 d G . .
C17 C 0.7869(4) 0.9998(3) 0.51950(17) 0.070(2) Uani 1 1 d G . .
H17 H 0.8406 1.0163 0.4781 0.083 Uiso 1 1 calc R . .
C18 C 0.7099(4) 0.9451(3) 0.52377(19) 0.0640(19) Uani 1 1 d G . .
C19 C 0.6312(4) 0.9209(3) 0.5843(2) 0.0621(18) Uani 1 1 d G . .
H19 H 0.5786 0.8835 0.5872 0.075 Uiso 1 1 calc R . .
C20 C 0.6296(3) 0.9513(3) 0.64058(19) 0.0541(16) Uani 1 1 d G . .
C21 C 0.8723(7) 1.0865(6) 0.5718(4) 0.074(2) Uani 1 1 d . . .
H21A H 0.8288 1.1540 0.5694 0.111 Uiso 1 1 calc R . .
H21B H 0.9318 1.0850 0.5302 0.111 Uiso 1 1 calc R . .
H21C H 0.9128 1.0569 0.6131 0.111 Uiso 1 1 calc R . .
C22 C 0.7126(9) 0.9104(6) 0.4625(4) 0.093(3) Uani 1 1 d . . .
H22A H 0.6430 0.9500 0.4388 0.140 Uiso 1 1 calc R . .
H22B H 0.7103 0.8421 0.4794 0.140 Uiso 1 1 calc R . .
H22C H 0.7862 0.9169 0.4301 0.140 Uiso 1 1 calc R . .
C23 C 0.5438(6) 0.9221(5) 0.7054(4) 0.065(2) Uani 1 1 d . . .
H23A H 0.5860 0.8641 0.7384 0.097 Uiso 1 1 calc R . .
H23B H 0.4780 0.9077 0.6934 0.097 Uiso 1 1 calc R . .
H23C H 0.5116 0.9754 0.7265 0.097 Uiso 1 1 calc R . .
C24 C 0.6256(6) 0.6759(4) 0.9129(5) 0.0286(17) Uani 0.626(5) 1 d PGDU A 1
C25 C 0.5176(6) 0.6726(4) 0.9004(6) 0.0343(17) Uani 0.626(5) 1 d PGDU A 1
C26 C 0.5038(5) 0.5858(5) 0.8989(5) 0.036(2) Uani 0.626(5) 1 d PGDU A 1
H26 H 0.4300 0.5835 0.8903 0.043 Uiso 0.626(5) 1 calc PR A 1
C27 C 0.5981(6) 0.5023(4) 0.9098(4) 0.033(2) Uani 0.626(5) 1 d PGDU A 1
C28 C 0.7061(5) 0.5057(4) 0.9224(4) 0.037(2) Uani 0.626(5) 1 d PGDU A 1
H28 H 0.7705 0.4486 0.9299 0.045 Uiso 0.626(5) 1 calc PR A 1
C29 C 0.7199(5) 0.5925(5) 0.9239(4) 0.034(2) Uani 0.626(5) 1 d PGDU A 1
C30 C 0.4130(11) 0.7605(8) 0.8857(10) 0.050(3) Uani 0.626(5) 1 d PDU A 1
H30A H 0.3694 0.7726 0.9296 0.075 Uiso 0.626(5) 1 calc PR A 1
H30B H 0.3593 0.7491 0.8620 0.075 Uiso 0.626(5) 1 calc PR A 1
H30C H 0.4421 0.8172 0.8562 0.075 Uiso 0.626(5) 1 calc PR A 1
C31 C 0.5823(11) 0.4050(8) 0.9111(7) 0.055(3) Uani 0.626(5) 1 d PDU A 1
H31A H 0.5096 0.3928 0.9426 0.083 Uiso 0.626(5) 1 calc PR A 1
H31B H 0.6518 0.3524 0.9273 0.083 Uiso 0.626(5) 1 calc PR A 1
H31C H 0.5754 0.4079 0.8642 0.083 Uiso 0.626(5) 1 calc PR A 1
C32 C 0.8391(7) 0.5942(7) 0.9367(5) 0.0385(17) Uani 0.626(5) 1 d PDU A 1
H32A H 0.8781 0.6333 0.8944 0.058 Uiso 0.626(5) 1 calc PR A 1
H32B H 0.8902 0.5277 0.9496 0.058 Uiso 0.626(5) 1 calc PR A 1
H32C H 0.8260 0.6229 0.9745 0.058 Uiso 0.626(5) 1 calc PR A 1
C24B C 0.5969(12) 0.6827(8) 0.9200(10) 0.0286(17) Uani 0.374(5) 1 d PGD A 2
C25B C 0.4977(13) 0.6976(7) 0.8894(11) 0.0343(17) Uani 0.374(5) 1 d PGD A 2
C26B C 0.4720(10) 0.6193(9) 0.8811(8) 0.036(2) Uani 0.374(5) 1 d PGD A 2
H26B H 0.4042 0.6295 0.8603 0.043 Uiso 0.374(5) 1 calc PR A 2
C27B C 0.5456(10) 0.5261(8) 0.9034(6) 0.033(2) Uani 0.374(5) 1 d PGD A 2
C28B C 0.6448(10) 0.5112(7) 0.9339(7) 0.037(2) Uani 0.374(5) 1 d PGD A 2
H28B H 0.6951 0.4475 0.9492 0.045 Uiso 0.374(5) 1 calc PR A 2
C29B C 0.6704(9) 0.5895(9) 0.9422(6) 0.034(2) Uani 0.374(5) 1 d PGD A 2
C30B C 0.411(2) 0.7965(12) 0.8685(19) 0.050(3) Uani 0.374(5) 1 d PD A 2
H30D H 0.3467 0.8041 0.9071 0.075 Uiso 0.374(5) 1 calc PR A 2
H30E H 0.3773 0.8026 0.8280 0.075 Uiso 0.374(5) 1 calc PR A 2
H30F H 0.4536 0.8470 0.8568 0.075 Uiso 0.374(5) 1 calc PR A 2
C31B C 0.5204(19) 0.4354(12) 0.8984(13) 0.055(3) Uani 0.374(5) 1 d PD A 2
H31D H 0.5045 0.3921 0.9452 0.083 Uiso 0.374(5) 1 calc PR A 2
H31E H 0.5902 0.4011 0.8723 0.083 Uiso 0.374(5) 1 calc PR A 2
H31F H 0.4505 0.4552 0.8745 0.083 Uiso 0.374(5) 1 calc PR A 2
C32B C 0.7737(12) 0.5699(10) 0.9797(8) 0.0385(17) Uani 0.374(5) 1 d PD A 2
H32D H 0.7931 0.6311 0.9722 0.058 Uiso 0.374(5) 1 calc PR A 2
H32E H 0.8435 0.5251 0.9617 0.058 Uiso 0.374(5) 1 calc PR A 2
H32F H 0.7517 0.5407 1.0294 0.058 Uiso 0.374(5) 1 calc PR A 2
C33 C 1.1601(8) 0.7620(5) 0.8043(5) 0.0337(16) Uani 0.626(5) 1 d PGDU A 1
C34 C 1.1793(6) 0.6631(5) 0.8384(3) 0.0337(16) Uani 0.626(5) 1 d PGDU A 1
C35 C 1.2626(6) 0.5962(5) 0.8076(4) 0.045(2) Uani 0.626(5) 1 d PGDU A 1
H35 H 1.2758 0.5285 0.8310 0.054 Uiso 0.626(5) 1 calc PR A 1
C36 C 1.3267(9) 0.6282(7) 0.7426(5) 0.053(3) Uani 0.626(5) 1 d PGDU A 1
C37 C 1.3075(13) 0.7271(7) 0.7084(6) 0.048(3) Uani 0.626(5) 1 d PGDU A 1
H37 H 1.3513 0.7490 0.6640 0.058 Uiso 0.626(5) 1 calc PR A 1
C38 C 1.2242(12) 0.7940(5) 0.7393(7) 0.0416(17) Uani 0.626(5) 1 d PGDU A 1
C39 C 1.1202(9) 0.6267(7) 0.9114(4) 0.0463(16) Uani 0.626(5) 1 d PDU A 1
H39A H 1.1753 0.6132 0.9440 0.069 Uiso 0.626(5) 1 calc PR A 1
H39B H 1.0991 0.5669 0.9168 0.069 Uiso 0.626(5) 1 calc PR A 1
H39C H 1.0475 0.6762 0.9210 0.069 Uiso 0.626(5) 1 calc PR A 1
C40 C 1.425(5) 0.559(2) 0.705(3) 0.089(5) Uani 0.374(5) 1 d PDU A 1
H40A H 1.4819 0.5145 0.7364 0.133 Uiso 0.374(5) 1 calc PR A 1
H40B H 1.4674 0.5979 0.6639 0.133 Uiso 0.374(5) 1 calc PR A 1
H40C H 1.3873 0.5218 0.6901 0.133 Uiso 0.374(5) 1 calc PR A 1
C41 C 1.2037(11) 0.9008(8) 0.7002(7) 0.0463(16) Uani 0.626(5) 1 d PDU A 1
H41A H 1.1189 0.9290 0.6949 0.069 Uiso 0.626(5) 1 calc PR A 1
H41B H 1.2523 0.9089 0.6543 0.069 Uiso 0.626(5) 1 calc PR A 1
H41C H 1.2266 0.9340 0.7261 0.069 Uiso 0.626(5) 1 calc PR A 1
C33B C 1.1356(14) 0.7570(9) 0.8064(10) 0.0337(16) Uani 0.374(5) 1 d PGD A 2
C34B C 1.1314(9) 0.6609(9) 0.8383(6) 0.0337(16) Uani 0.374(5) 1 d PGD A 2
C35B C 1.2149(11) 0.5871(9) 0.8143(8) 0.045(2) Uani 0.374(5) 1 d PGD A 2
H35B H 1.2120 0.5215 0.8361 0.054 Uiso 0.374(5) 1 calc PR A 2
C36B C 1.3026(15) 0.6095(12) 0.7583(11) 0.053(3) Uani 0.374(5) 1 d PGD A 2
C37B C 1.307(2) 0.7057(13) 0.7264(12) 0.048(3) Uani 0.374(5) 1 d PGD A 2
H37B H 1.3667 0.7210 0.6882 0.058 Uiso 0.374(5) 1 calc PR A 2
C38B C 1.223(2) 0.7794(10) 0.7505(13) 0.0416(17) Uani 0.374(5) 1 d PGD A 2
C39B C 1.0388(14) 0.6327(12) 0.8998(7) 0.0463(16) Uani 0.374(5) 1 d PD A 2
H39D H 1.0442 0.6560 0.9373 0.069 Uiso 0.374(5) 1 calc PR A 2
H39E H 1.0535 0.5617 0.9161 0.069 Uiso 0.374(5) 1 calc PR A 2
H39F H 0.9587 0.6619 0.8860 0.069 Uiso 0.374(5) 1 calc PR A 2
C40B C 1.406(3) 0.5362(13) 0.7258(17) 0.089(5) Uani 0.626(5) 1 d PD A 2
H40D H 1.4755 0.5152 0.7500 0.133 Uiso 0.626(5) 1 calc PR A 2
H40E H 1.4279 0.5681 0.6765 0.133 Uiso 0.626(5) 1 calc PR A 2
H40F H 1.3784 0.4796 0.7306 0.133 Uiso 0.626(5) 1 calc PR A 2
C41B C 1.229(2) 0.8825(12) 0.7119(12) 0.0463(16) Uani 0.374(5) 1 d PD A 2
H41D H 1.1476 0.9242 0.7068 0.069 Uiso 0.374(5) 1 calc PR A 2
H41E H 1.2759 0.8850 0.6659 0.069 Uiso 0.374(5) 1 calc PR A 2
H41F H 1.2667 0.9053 0.7380 0.069 Uiso 0.374(5) 1 calc PR A 2
C42 C 0.8392(5) 0.7243(4) 0.6937(3) 0.0393(13) Uani 1 1 d . . .
C43 C 0.9310(5) 0.7574(4) 0.6451(3) 0.0405(13) Uani 1 1 d . . .
C44 C 0.9640(6) 0.7330(4) 0.5834(3) 0.0523(16) Uani 1 1 d . . .
H44 H 1.0273 0.7555 0.5509 0.063 Uiso 1 1 calc R . .
C45 C 0.9088(7) 0.6776(4) 0.5675(3) 0.0546(17) Uani 1 1 d . . .
C46 C 0.8165(7) 0.6470(4) 0.6147(3) 0.0541(17) Uani 1 1 d . . .
H46 H 0.7765 0.6094 0.6045 0.065 Uiso 1 1 calc R . .
C47 C 0.7798(6) 0.6697(4) 0.6778(3) 0.0455(14) Uani 1 1 d . . .
C48 C 0.9948(5) 0.8163(4) 0.6617(3) 0.0469(14) Uani 1 1 d . . .
H48A H 0.9383 0.8775 0.6665 0.070 Uiso 1 1 calc R . .
H48B H 1.0602 0.8302 0.6242 0.070 Uiso 1 1 calc R . .
H48C H 1.0275 0.7795 0.7053 0.070 Uiso 1 1 calc R . .
C49 C 0.9472(8) 0.6518(6) 0.4992(4) 0.078(2) Uani 1 1 d . . .
H49A H 0.9337 0.7115 0.4603 0.117 Uiso 1 1 calc R . .
H49B H 0.9000 0.6100 0.4982 0.117 Uiso 1 1 calc R . .
H49C H 1.0323 0.6175 0.4953 0.117 Uiso 1 1 calc R . .
C50 C 0.6762(7) 0.6356(5) 0.7273(3) 0.0610(18) Uani 1 1 d . . .
H50A H 0.7022 0.5964 0.7724 0.092 Uiso 1 1 calc R . .
H50B H 0.6487 0.5962 0.7086 0.092 Uiso 1 1 calc R . .
H50C H 0.6105 0.6921 0.7330 0.092 Uiso 1 1 calc R . .
O3 O -0.0222(5) 0.2658(4) 0.7544(3) 0.0779(15) Uani 0.594(12) 1 d PDU B 1
C59 C -0.0314(15) 0.1464(17) 0.7044(10) 0.091(5) Uani 0.594(12) 1 d PDU B 1
H59A H 0.0452 0.1510 0.6747 0.136 Uiso 0.594(12) 1 calc PR B 1
H59B H -0.0973 0.1899 0.6787 0.136 Uiso 0.594(12) 1 calc PR B 1
H59C H -0.0378 0.0794 0.7187 0.136 Uiso 0.594(12) 1 calc PR B 1
C60 C -0.0374(8) 0.1746(6) 0.7652(5) 0.093(3) Uani 0.594(12) 1 d PDU B 1
H60A H -0.1163 0.1714 0.7937 0.112 Uiso 0.594(12) 1 calc PR B 1
H60B H 0.0244 0.1256 0.7929 0.112 Uiso 0.594(12) 1 calc PR B 1
C61 C -0.1014(14) 0.3453(11) 0.7107(8) 0.105(5) Uani 0.594(12) 1 d PDU B 1
H61A H -0.1014 0.3296 0.6682 0.126 Uiso 0.594(12) 1 calc PR B 1
H61B H -0.0734 0.4050 0.6968 0.126 Uiso 0.594(12) 1 calc PR B 1
C62 C -0.2247(13) 0.3620(16) 0.7497(12) 0.132(7) Uani 0.594(12) 1 d PDU B 1
H62A H -0.2805 0.4099 0.7184 0.197 Uiso 0.594(12) 1 calc PR B 1
H62B H -0.2266 0.3862 0.7881 0.197 Uiso 0.594(12) 1 calc PR B 1
H62C H -0.2483 0.3007 0.7681 0.197 Uiso 0.594(12) 1 calc PR B 1
O3B O -0.0222(5) 0.2658(4) 0.7544(3) 0.0779(15) Uani 0.406(12) 1 d PD B 2
C59B C 0.015(2) 0.132(3) 0.7083(17) 0.091(5) Uani 0.406(12) 1 d PD B 2
H59D H 0.0003 0.1829 0.6642 0.136 Uiso 0.406(12) 1 calc PR B 2
H59E H -0.0225 0.0808 0.7134 0.136 Uiso 0.406(12) 1 calc PR B 2
H59F H 0.1009 0.1051 0.7090 0.136 Uiso 0.406(12) 1 calc PR B 2
C60B C -0.0374(8) 0.1746(6) 0.7652(5) 0.093(3) Uani 0.406(12) 1 d PD B 2
H60C H -0.1243 0.1792 0.7749 0.112 Uiso 0.406(12) 1 calc PR B 2
H60D H -0.0019 0.1296 0.8071 0.112 Uiso 0.406(12) 1 calc PR B 2
C61B C -0.1343(19) 0.3407(16) 0.7517(12) 0.105(5) Uani 0.406(12) 1 d PD B 2
H61C H -0.1194 0.4033 0.7469 0.126 Uiso 0.406(12) 1 calc PR B 2
H61D H -0.1890 0.3235 0.7954 0.126 Uiso 0.406(12) 1 calc PR B 2
C62B C -0.191(2) 0.351(2) 0.6922(16) 0.132(7) Uani 0.406(12) 1 d PD B 2
H62D H -0.1579 0.3949 0.6502 0.197 Uiso 0.406(12) 1 calc PR B 2
H62E H -0.2774 0.3772 0.7017 0.197 Uiso 0.406(12) 1 calc PR B 2
H62F H -0.1739 0.2869 0.6852 0.197 Uiso 0.406(12) 1 calc PR B 2
O1 O 0.128(4) 0.416(3) 0.7371(17) 0.080(2) Uani 0.163(11) 1 d PDU B 1
C51 C -0.057(5) 0.479(4) 0.809(3) 0.096(4) Uani 0.163(11) 1 d PDU B 1
H51A H -0.1076 0.4502 0.7962 0.144 Uiso 0.163(11) 1 calc PR B 1
H51B H -0.1048 0.5395 0.8195 0.144 Uiso 0.163(11) 1 calc PR B 1
H51C H -0.0224 0.4331 0.8509 0.144 Uiso 0.163(11) 1 calc PR B 1
C52 C 0.040(6) 0.499(3) 0.752(3) 0.085(3) Uani 0.163(11) 1 d PDU B 1
H52A H 0.0036 0.5396 0.7099 0.101 Uiso 0.163(11) 1 calc PR B 1
H52B H 0.0816 0.5379 0.7633 0.101 Uiso 0.163(11) 1 calc PR B 1
C53 C 0.178(5) 0.440(4) 0.6650(17) 0.099(3) Uani 0.163(11) 1 d PDU B 1
H53A H 0.1526 0.5117 0.6445 0.119 Uiso 0.163(11) 1 calc PR B 1
H53B H 0.1436 0.4107 0.6410 0.119 Uiso 0.163(11) 1 calc PR B 1
C54 C 0.309(5) 0.408(5) 0.651(3) 0.133(4) Uani 0.163(11) 1 d PDU B 1
H54A H 0.3330 0.3998 0.6048 0.200 Uiso 0.163(11) 1 calc PR B 1
H54B H 0.3374 0.3462 0.6859 0.200 Uiso 0.163(11) 1 calc PR B 1
H54C H 0.3433 0.4572 0.6540 0.200 Uiso 0.163(11) 1 calc PR B 1
O1B O 0.1117(8) 0.4084(5) 0.7202(3) 0.080(2) Uani 0.837(11) 1 d PD B 2
C51B C 0.0037(13) 0.5041(7) 0.7955(6) 0.096(4) Uani 0.837(11) 1 d PD B 2
H51D H -0.0700 0.4860 0.7989 0.144 Uiso 0.837(11) 1 calc PR B 2
H51E H -0.0166 0.5687 0.8018 0.144 Uiso 0.837(11) 1 calc PR B 2
H51F H 0.0506 0.4565 0.8315 0.144 Uiso 0.837(11) 1 calc PR B 2
C52B C 0.0747(14) 0.5056(6) 0.7264(5) 0.085(3) Uani 0.837(11) 1 d PD B 2
H52C H 0.0259 0.5500 0.6896 0.101 Uiso 0.837(11) 1 calc PR B 2
H52D H 0.1459 0.5293 0.7210 0.101 Uiso 0.837(11) 1 calc PR B 2
C53B C 0.1243(12) 0.4102(7) 0.6498(4) 0.099(3) Uani 0.837(11) 1 d PD B 2
H53C H 0.0488 0.4500 0.6311 0.119 Uiso 0.837(11) 1 calc PR B 2
H53D H 0.1375 0.3432 0.6481 0.119 Uiso 0.837(11) 1 calc PR B 2
C54B C 0.2225(13) 0.4493(10) 0.6059(6) 0.133(4) Uani 0.837(11) 1 d PD B 2
H54D H 0.2623 0.4125 0.5725 0.200 Uiso 0.837(11) 1 calc PR B 2
H54E H 0.2801 0.4440 0.6348 0.200 Uiso 0.837(11) 1 calc PR B 2
H54F H 0.1913 0.5178 0.5809 0.200 Uiso 0.837(11) 1 calc PR B 2
O2 O 0.2486(4) 0.1749(3) 0.7747(2) 0.0606(12) Uani 1 1 d DU . .
C55 C 0.3410(10) 0.0461(6) 0.8696(5) 0.105(3) Uani 1 1 d D . .
H55A H 0.4154 0.0653 0.8472 0.157 Uiso 1 1 calc R C .
H55B H 0.3592 -0.0246 0.8901 0.157 Uiso 1 1 calc R . .
H55C H 0.3021 0.0778 0.9060 0.157 Uiso 1 1 calc R . .
C56 C 0.2619(8) 0.0754(5) 0.8186(5) 0.087(3) Uani 1 1 d D C .
H56A H 0.1820 0.0672 0.8430 0.104 Uiso 1 1 calc R . .
H56B H 0.2926 0.0316 0.7888 0.104 Uiso 1 1 calc R . .
C57A C 0.276(4) 0.172(3) 0.7039(9) 0.088(3) Uani 0.149(11) 1 d PDU C 2
H57A H 0.1997 0.1928 0.6850 0.105 Uiso 0.149(11) 1 calc PR C 2
H57B H 0.3143 0.1041 0.7039 0.105 Uiso 0.149(11) 1 calc PR C 2
C58A C 0.354(5) 0.233(5) 0.657(2) 0.099(4) Uani 0.149(11) 1 d PDU C 2
H58B H 0.3203 0.2691 0.6134 0.148 Uiso 0.149(11) 1 calc PR C 2
H58A H 0.4339 0.1912 0.6465 0.148 Uiso 0.149(11) 1 calc PR C 2
H58C H 0.3604 0.2786 0.6786 0.148 Uiso 0.149(11) 1 calc PR C 2
C58B C 0.3481(10) 0.1584(10) 0.6620(5) 0.099(4) Uani 0.851(11) 1 d P C 1
H58D H 0.4227 0.1641 0.6304 0.148 Uiso 0.851(11) 1 calc PR C 1
H58E H 0.2798 0.2013 0.6382 0.148 Uiso 0.851(11) 1 calc PR C 1
H58F H 0.3428 0.0910 0.6766 0.148 Uiso 0.851(11) 1 calc PR C 1
C57B C 0.3467(7) 0.1877(9) 0.7260(5) 0.088(3) Uani 0.851(11) 1 d P C 1
H57C H 0.4201 0.1485 0.7471 0.105 Uiso 0.851(11) 1 calc PR C 1
H57D H 0.3475 0.2569 0.7112 0.105 Uiso 0.851(11) 1 calc PR C 1
O4 O 0.1261(7) 0.2731(5) 0.8884(4) 0.0689(18) Uani 0.669(6) 1 d PDU B 1
C63 C -0.0586(12) 0.2257(10) 0.9321(6) 0.089(3) Uani 0.669(6) 1 d PDU B 1
H63A H -0.0965 0.2715 0.8919 0.134 Uiso 0.669(6) 1 calc PR B 1
H63B H -0.1199 0.2163 0.9730 0.134 Uiso 0.669(6) 1 calc PR B 1
H63C H -0.0179 0.1633 0.9228 0.134 Uiso 0.669(6) 1 calc PR B 1
C64 C 0.0296(11) 0.2652(9) 0.9452(5) 0.088(3) Uani 0.669(6) 1 d PDU B 1
H64A H -0.0106 0.3302 0.9517 0.105 Uiso 0.669(6) 1 calc PR B 1
H64B H 0.0622 0.2221 0.9885 0.105 Uiso 0.669(6) 1 calc PR B 1
C65 C 0.2136(15) 0.3033(18) 0.9071(8) 0.087(3) Uani 0.669(6) 1 d PDU B 1
H65A H 0.2417 0.2564 0.9506 0.104 Uiso 0.669(6) 1 calc PR B 1
H65B H 0.1776 0.3680 0.9148 0.104 Uiso 0.669(6) 1 calc PR B 1
C66 C 0.3181(11) 0.3081(8) 0.8486(7) 0.087(3) Uani 0.669(6) 1 d PDU B 1
H66A H 0.2898 0.3557 0.8059 0.131 Uiso 0.669(6) 1 calc PR B 1
H66B H 0.3528 0.2440 0.8411 0.131 Uiso 0.669(6) 1 calc PR B 1
H66C H 0.3790 0.3278 0.8610 0.131 Uiso 0.669(6) 1 calc PR B 1
O4B O 0.0622(15) 0.2421(11) 0.8893(7) 0.0689(18) Uani 0.331(6) 1 d PD B 2
C63B C -0.133(2) 0.2365(19) 0.9573(12) 0.089(3) Uani 0.331(6) 1 d PD B 2
H63D H -0.1741 0.2863 0.9197 0.134 Uiso 0.331(6) 1 calc PR B 2
H63E H -0.1184 0.2676 0.9878 0.134 Uiso 0.331(6) 1 calc PR B 2
H63F H -0.1822 0.1916 0.9841 0.134 Uiso 0.331(6) 1 calc PR B 2
C64B C -0.0175(19) 0.1824(15) 0.9277(14) 0.088(3) Uani 0.331(6) 1 d PD B 2
H64C H 0.0217 0.1298 0.9658 0.105 Uiso 0.331(6) 1 calc PR B 2
H64D H -0.0327 0.1516 0.8967 0.105 Uiso 0.331(6) 1 calc PR B 2
C65B C 0.129(2) 0.2573(18) 0.9319(12) 0.087(3) Uani 0.331(6) 1 d PD B 2
H65C H 0.1654 0.1938 0.9638 0.104 Uiso 0.331(6) 1 calc PR B 2
H65D H 0.0740 0.2981 0.9606 0.104 Uiso 0.331(6) 1 calc PR B 2
C66B C 0.225(4) 0.305(4) 0.8911(18) 0.087(3) Uani 0.331(6) 1 d PD B 2
H66D H 0.1953 0.3556 0.8500 0.131 Uiso 0.331(6) 1 calc PR B 2
H66E H 0.2940 0.2562 0.8764 0.131 Uiso 0.331(6) 1 calc PR B 2
H66F H 0.2487 0.3335 0.9196 0.131 Uiso 0.331(6) 1 calc PR B 2
Li1 Li 0.1082(11) 0.2805(8) 0.7898(5) 0.056(3) Uani 1 1 d . B .
H4 H 0.758(6) 0.713(5) 0.788(3) 0.10(3) Uiso 1 1 d D . .
O9 O 0.4301(8) 0.6646(7) 0.4732(5) 0.148(3) Uani 1 1 d U . .
C98 C 0.3447(11) 0.6265(9) 0.4613(6) 0.118(3) Uani 1 1 d U D .
H98A H 0.3076 0.5914 0.5070 0.142 Uiso 1 1 calc R . .
H98B H 0.2807 0.6821 0.4399 0.142 Uiso 1 1 calc R . .
C99 C 0.3851(14) 0.5635(12) 0.4194(8) 0.187(7) Uani 1 1 d U . .
H99A H 0.4503 0.5828 0.3836 0.281 Uiso 1 1 calc R D .
H99B H 0.3190 0.5672 0.3972 0.281 Uiso 1 1 calc R . .
H99C H 0.4142 0.4967 0.4482 0.281 Uiso 1 1 calc R . .
C97A C 0.366(6) 0.721(7) 0.520(5) 0.119(6) Uani 0.36(2) 1 d PU D 1
H97A H 0.3434 0.6800 0.5668 0.143 Uiso 0.36(2) 1 calc PR D 1
H97B H 0.2942 0.7704 0.5020 0.143 Uiso 0.36(2) 1 calc PR D 1
C96A C 0.469(2) 0.772(2) 0.5192(10) 0.119(7) Uani 0.64(2) 1 d PU D 1
H96A H 0.5472 0.7247 0.5194 0.179 Uiso 0.64(2) 1 calc PR D 1
H96B H 0.4503 0.7946 0.5604 0.179 Uiso 0.64(2) 1 calc PR D 1
H96C H 0.4706 0.8277 0.4773 0.179 Uiso 0.64(2) 1 calc PR D 1
C97B C 0.411(3) 0.727(4) 0.514(3) 0.119(6) Uani 0.64(2) 1 d P D 2
H97C H 0.3507 0.7129 0.5552 0.143 Uiso 0.64(2) 1 calc PR D 2
H97D H 0.3861 0.7962 0.4865 0.143 Uiso 0.64(2) 1 calc PR D 2
C96B C 0.538(4) 0.699(3) 0.5330(19) 0.119(7) Uani 0.36(2) 1 d P D 2
H96D H 0.5677 0.6285 0.5484 0.179 Uiso 0.36(2) 1 calc PR D 2
H96E H 0.5344 0.7258 0.5706 0.179 Uiso 0.36(2) 1 calc PR D 2
H96F H 0.5912 0.7267 0.4924 0.179 Uiso 0.36(2) 1 calc PR D 2

loop_
_atom_site_aniso_label
_atom_site_aniso_U_11
_atom_site_aniso_U_22
_atom_site_aniso_U_33
_atom_site_aniso_U_23
_atom_site_aniso_U_13
_atom_site_aniso_U_12
Fe1 0.0414(5) 0.0308(4) 0.0292(4) -0.0067(3) 0.0016(3) -0.0086(3)
N1 0.033(2) 0.035(2) 0.035(2) -0.006(2) 0.0032(19) -0.010(2)
N2 0.043(3) 0.030(2) 0.031(2) -0.0076(18) 0.001(2) -0.015(2)
N3 0.046(3) 0.031(2) 0.031(2) -0.0102(19) 0.002(2) -0.009(2)
N4 0.052(3) 0.036(3) 0.034(3) -0.008(2) 0.002(2) -0.013(2)
C1 0.043(3) 0.037(3) 0.054(4) -0.021(3) 0.015(3) -0.015(3)
C2 0.037(3) 0.032(3) 0.040(3) -0.012(2) 0.006(2) -0.012(2)
C3 0.028(3) 0.034(3) 0.042(3) -0.010(2) 0.008(2) -0.009(2)
C4 0.032(3) 0.033(3) 0.056(4) -0.009(3) 0.002(3) -0.005(2)
C5 0.035(3) 0.034(3) 0.054(4) 0.001(3) -0.002(3) -0.006(3)
C6 0.030(3) 0.034(3) 0.043(3) 0.000(2) 0.003(2) -0.010(2)
C7 0.031(3) 0.031(3) 0.036(3) -0.007(2) 0.002(2) -0.008(2)
C8 0.026(3) 0.034(3) 0.042(3) -0.012(2) 0.001(2) -0.005(2)
C9 0.024(3) 0.037(3) 0.043(3) -0.012(2) 0.002(2) -0.011(2)
C10 0.032(3) 0.031(3) 0.034(3) -0.006(2) -0.005(2) -0.010(2)
C11 0.033(3) 0.029(3) 0.036(3) -0.006(2) 0.005(2) -0.008(2)
C12 0.045(3) 0.039(3) 0.041(3) -0.018(3) 0.006(3) -0.015(3)
C13 0.032(3) 0.047(3) 0.046(3) -0.016(3) 0.001(2) -0.015(3)
C14 0.034(3) 0.038(3) 0.034(3) -0.008(2) 0.000(2) -0.003(2)
C15 0.036(3) 0.037(3) 0.043(3) -0.001(2) -0.004(3) -0.005(3)
C16 0.061(4) 0.049(4) 0.040(3) 0.003(3) -0.003(3) -0.015(3)
C17 0.081(6) 0.071(5) 0.037(4) 0.000(3) -0.001(3) -0.018(4)
C18 0.075(5) 0.057(4) 0.052(4) -0.008(3) -0.021(4) -0.007(4)
C19 0.062(5) 0.054(4) 0.070(5) -0.014(4) -0.022(4) -0.012(4)
C20 0.047(4) 0.044(3) 0.061(4) -0.013(3) -0.006(3) -0.003(3)
C21 0.074(5) 0.077(5) 0.055(4) -0.005(4) 0.021(4) -0.034(4)
C22 0.135(9) 0.088(6) 0.062(5) -0.024(5) -0.036(5) -0.018(6)
C23 0.043(4) 0.063(4) 0.090(5) -0.026(4) 0.012(4) -0.026(3)
C24 0.025(4) 0.035(3) 0.023(3) -0.007(2) 0.006(4) -0.013(3)
C25 0.026(4) 0.036(4) 0.036(5) -0.008(4) 0.005(3) -0.011(3)
C26 0.025(5) 0.050(6) 0.035(6) -0.007(5) -0.003(3) -0.018(4)
C27 0.022(6) 0.040(4) 0.034(4) -0.005(4) 0.007(4) -0.016(4)
C28 0.038(6) 0.034(3) 0.040(4) -0.004(3) -0.013(5) -0.011(4)
C29 0.036(5) 0.034(3) 0.032(5) -0.007(3) -0.004(4) -0.013(4)
C30 0.032(3) 0.057(8) 0.065(11) -0.021(9) -0.007(4) -0.012(5)
C31 0.068(10) 0.058(6) 0.053(7) -0.018(6) 0.005(7) -0.041(6)
C32 0.032(4) 0.038(4) 0.047(5) -0.016(4) -0.010(3) -0.005(3)
C24B 0.025(4) 0.035(3) 0.023(3) -0.007(2) 0.006(4) -0.013(3)
C25B 0.026(4) 0.036(4) 0.036(5) -0.008(4) 0.005(3) -0.011(3)
C26B 0.025(5) 0.050(6) 0.035(6) -0.007(5) -0.003(3) -0.018(4)
C27B 0.022(6) 0.040(4) 0.034(4) -0.005(4) 0.007(4) -0.016(4)
C28B 0.038(6) 0.034(3) 0.040(4) -0.004(3) -0.013(5) -0.011(4)
C29B 0.036(5) 0.034(3) 0.032(5) -0.007(3) -0.004(4) -0.013(4)
C30B 0.032(3) 0.057(8) 0.065(11) -0.021(9) -0.007(4) -0.012(5)
C31B 0.068(10) 0.058(6) 0.053(7) -0.018(6) 0.005(7) -0.041(6)
C32B 0.032(4) 0.038(4) 0.047(5) -0.016(4) -0.010(3) -0.005(3)
C33 0.021(4) 0.044(2) 0.041(2) -0.0166(18) -0.006(3) -0.009(3)
C34 0.021(4) 0.044(2) 0.041(2) -0.0166(18) -0.006(3) -0.009(3)
C35 0.027(6) 0.044(4) 0.064(5) -0.019(4) -0.008(5) -0.005(4)
C36 0.038(6) 0.056(6) 0.069(7) -0.032(5) 0.004(4) -0.012(4)
C37 0.037(3) 0.059(5) 0.046(8) -0.020(5) 0.008(5) -0.013(4)
C38 0.034(3) 0.049(4) 0.043(5) -0.019(3) 0.000(3) -0.009(3)
C39 0.038(4) 0.048(3) 0.043(4) -0.006(3) -0.003(3) -0.008(3)
C40 0.067(12) 0.079(10) 0.13(2) -0.065(13) 0.023(8) -0.014(9)
C41 0.038(4) 0.048(3) 0.043(4) -0.006(3) -0.003(3) -0.008(3)
C33B 0.021(4) 0.044(2) 0.041(2) -0.0166(18) -0.006(3) -0.009(3)
C34B 0.021(4) 0.044(2) 0.041(2) -0.0166(18) -0.006(3) -0.009(3)
C35B 0.027(6) 0.044(4) 0.064(5) -0.019(4) -0.008(5) -0.005(4)
C36B 0.038(6) 0.056(6) 0.069(7) -0.032(5) 0.004(4) -0.012(4)
C37B 0.037(3) 0.059(5) 0.046(8) -0.020(5) 0.008(5) -0.013(4)
C38B 0.034(3) 0.049(4) 0.043(5) -0.019(3) 0.000(3) -0.009(3)
C39B 0.038(4) 0.048(3) 0.043(4) -0.006(3) -0.003(3) -0.008(3)
C40B 0.067(12) 0.079(10) 0.13(2) -0.065(13) 0.023(8) -0.014(9)
C41B 0.038(4) 0.048(3) 0.043(4) -0.006(3) -0.003(3) -0.008(3)
C42 0.055(4) 0.031(3) 0.029(3) -0.005(2) -0.009(3) -0.009(3)
C43 0.046(3) 0.038(3) 0.032(3) -0.004(2) -0.007(2) -0.009(3)
C44 0.066(4) 0.046(3) 0.036(3) -0.007(3) 0.006(3) -0.016(3)
C45 0.084(5) 0.043(3) 0.032(3) -0.009(3) -0.009(3) -0.012(3)
C46 0.079(5) 0.046(4) 0.041(3) -0.013(3) -0.009(3) -0.021(3)
C47 0.057(4) 0.043(3) 0.037(3) -0.007(3) -0.005(3) -0.021(3)
C48 0.040(3) 0.056(4) 0.045(3) -0.016(3) 0.002(3) -0.017(3)
C49 0.119(7) 0.077(5) 0.044(4) -0.026(4) -0.003(4) -0.029(5)
C50 0.075(5) 0.065(4) 0.057(4) -0.021(3) 0.000(4) -0.039(4)
O3 0.084(4) 0.071(3) 0.070(3) -0.010(3) -0.022(3) -0.012(3)
C59 0.043(13) 0.075(9) 0.149(9) -0.057(8) 0.032(10) -0.015(11)
C60 0.081(6) 0.077(5) 0.104(6) 0.004(5) -0.017(5) -0.028(5)
C61 0.121(10) 0.095(7) 0.093(11) -0.010(9) -0.056(9) -0.010(8)
C62 0.088(8) 0.113(11) 0.21(2) -0.033(15) -0.069(11) -0.021(8)
O3B 0.084(4) 0.071(3) 0.070(3) -0.010(3) -0.022(3) -0.012(3)
C59B 0.043(13) 0.075(9) 0.149(9) -0.057(8) 0.032(10) -0.015(11)
C60B 0.081(6) 0.077(5) 0.104(6) 0.004(5) -0.017(5) -0.028(5)
C61B 0.121(10) 0.095(7) 0.093(11) -0.010(9) -0.056(9) -0.010(8)
C62B 0.088(8) 0.113(11) 0.21(2) -0.033(15) -0.069(11) -0.021(8)
O1 0.161(5) 0.037(3) 0.047(4) -0.015(2) -0.043(3) -0.009(3)
C51 0.165(10) 0.047(6) 0.063(6) -0.020(5) -0.051(5) 0.020(6)
C52 0.151(7) 0.041(4) 0.066(6) -0.018(4) -0.059(5) 0.004(4)
C53 0.192(8) 0.060(5) 0.051(4) -0.015(4) -0.036(5) -0.028(5)
C54 0.196(8) 0.101(8) 0.078(8) 0.009(7) -0.007(6) -0.053(8)
O1B 0.161(5) 0.037(3) 0.047(4) -0.015(2) -0.043(3) -0.009(3)
C51B 0.165(10) 0.047(6) 0.063(6) -0.020(5) -0.051(5) 0.020(6)
C52B 0.151(7) 0.041(4) 0.066(6) -0.018(4) -0.059(5) 0.004(4)
C53B 0.192(8) 0.060(5) 0.051(4) -0.015(4) -0.036(5) -0.028(5)
C54B 0.196(8) 0.101(8) 0.078(8) 0.009(7) -0.007(6) -0.053(8)
O2 0.056(3) 0.068(3) 0.062(3) -0.031(2) -0.008(2) -0.008(2)
C55 0.140(10) 0.063(5) 0.107(8) -0.027(5) -0.054(7) 0.006(6)
C56 0.092(7) 0.058(5) 0.111(7) -0.030(5) -0.019(6) -0.010(5)
C57A 0.034(4) 0.166(10) 0.059(5) -0.039(6) -0.008(4) -0.012(5)
C58A 0.081(7) 0.137(11) 0.063(5) -0.035(6) -0.014(5) 0.001(7)
C58B 0.081(7) 0.137(11) 0.063(5) -0.035(6) -0.014(5) 0.001(7)
C57B 0.034(4) 0.166(10) 0.059(5) -0.039(6) -0.008(4) -0.012(5)
O4 0.105(5) 0.054(4) 0.046(3) -0.022(3) -0.038(3) 0.010(3)
C63 0.092(8) 0.094(8) 0.046(7) -0.017(6) -0.002(5) 0.015(6)
C64 0.124(7) 0.065(6) 0.049(5) -0.023(4) -0.022(4) 0.024(5)
C65 0.129(6) 0.060(6) 0.080(6) -0.032(5) -0.073(5) 0.019(5)
C66 0.117(8) 0.051(5) 0.115(9) -0.028(7) -0.071(5) -0.006(7)
O4B 0.105(5) 0.054(4) 0.046(3) -0.022(3) -0.038(3) 0.010(3)
C63B 0.092(8) 0.094(8) 0.046(7) -0.017(6) -0.002(5) 0.015(6)
C64B 0.124(7) 0.065(6) 0.049(5) -0.023(4) -0.022(4) 0.024(5)
C65B 0.129(6) 0.060(6) 0.080(6) -0.032(5) -0.073(5) 0.019(5)
C66B 0.117(8) 0.051(5) 0.115(9) -0.028(7) -0.071(5) -0.006(7)
Li1 0.065(7) 0.047(6) 0.043(6) -0.012(5) -0.007(5) -0.001(5)
O9 0.147(7) 0.180(8) 0.147(7) -0.086(6) 0.020(6) -0.071(6)
C98 0.125(9) 0.121(9) 0.118(9) -0.042(6) -0.014(7) -0.040(7)
C99 0.199(16) 0.222(16) 0.186(14) -0.142(13) -0.033(12) -0.020(13)
C97A 0.14(2) 0.106(10) 0.126(12) -0.047(9) -0.031(18) -0.025(16)
C96A 0.141(19) 0.143(17) 0.085(10) -0.029(13) -0.001(11) -0.068(14)
C97B 0.14(2) 0.106(10) 0.126(12) -0.047(9) -0.031(18) -0.025(16)
C96B 0.141(19) 0.143(17) 0.085(10) -0.029(13) -0.001(11) -0.068(14)

loop_
_atom_type_symbol
_atom_type_description
_atom_type_scat_dispersion_real
_atom_type_scat_dispersion_imag
_atom_type_scat_source
C C 0.0000 0.0000 'International Tables Vol C Tables 4.2.6.8 and 6.1.1.4'
H H 0.0000 0.0000 'International Tables Vol C Tables 4.2.6.8 and 6.1.1.4'
Fe Fe 0.1990 0.3060 'International Tables Vol C Tables 4.2.6.8 and 6.1.1.4'
Li Li -0.0004 0.0000 'International Tables Vol C Tables 4.2.6.8 and 6.1.1.4'
N N 0.0000 0.0010 'International Tables Vol C Tables 4.2.6.8 and 6.1.1.4'
O O 0.0020 0.0020 'International Tables Vol C Tables 4.2.6.8 and 6.1.1.4'

loop_
_geom_angle_atom_site_label_1
_geom_angle_atom_site_label_2
_geom_angle_atom_site_label_3
_geom_angle
N4 Fe1 N2 108.23(19)
N4 Fe1 N1 119.7(2)
N2 Fe1 N1 95.14(18)
N4 Fe1 N3 135.6(2)
N2 Fe1 N3 95.42(18)
N1 Fe1 N3 94.02(18)
C3 N1 C6 107.9(4)
C3 N1 Fe1 112.3(4)
C6 N1 Fe1 139.9(4)
C10 N2 C7 107.1(4)
C10 N2 Fe1 141.2(3)
C7 N2 Fe1 111.5(3)
C14 N3 C11 107.3(5)
C14 N3 Fe1 143.1(4)
C11 N3 Fe1 109.6(4)
C42 N4 Fe1 141.5(4)
C42 N4 H4 114(5)
Fe1 N4 H4 103(5)
C2 C1 H1A 109.5
C2 C1 H1B 109.5
H1A C1 H1B 109.5
C2 C1 H1C 109.5
H1A C1 H1C 109.5
H1B C1 H1C 109.5
C11 C2 C7 110.2(4)
C11 C2 C3 109.1(4)
C7 C2 C3 108.5(4)
C11 C2 C1 110.5(5)
C7 C2 C1 108.9(4)
C3 C2 C1 109.6(5)
N1 C3 C4 109.2(5)
N1 C3 C2 119.4(5)
C4 C3 C2 131.4(5)
C3 C4 C5 106.6(5)
C3 C4 H4A 126.7
C5 C4 H4A 126.7
C6 C5 C4 107.7(5)
C6 C5 H5 126.1
C4 C5 H5 126.1
N1 C6 C5 108.6(5)
N1 C6 C15 122.0(4)
C5 C6 C15 129.2(5)
C8 C7 N2 109.3(4)
C8 C7 C2 130.8(5)
N2 C7 C2 119.9(4)
C7 C8 C9 106.5(5)
C7 C8 H8 126.7
C9 C8 H8 126.7
C10 C9 C8 108.2(5)
C10 C9 H9 125.9
C8 C9 H9 125.9
C9 C10 N2 108.9(4)
C9 C10 C24B 120.2(8)
N2 C10 C24B 130.7(8)
C9 C10 C24 131.1(6)
N2 C10 C24 119.9(5)
C24B C10 C24 12.8(8)
C12 C11 N3 109.0(5)
C12 C11 C2 129.4(5)
N3 C11 C2 121.6(5)
C11 C12 C13 106.7(5)
C11 C12 H12 126.7
C13 C12 H12 126.7
C14 C13 C12 108.1(5)
C14 C13 H13 125.9
C12 C13 H13 125.9
C13 C14 N3 108.9(5)
C13 C14 C33B 134.0(10)
N3 C14 C33B 116.8(9)
C13 C14 C33 123.3(6)
N3 C14 C33 127.8(6)
C33B C14 C33 11.8(10)
C16 C15 C20 120.0
C16 C15 C6 120.4(3)
C20 C15 C6 119.6(3)
C17 C16 C15 120.0
C17 C16 C21 119.7(4)
C15 C16 C21 120.2(4)
C16 C17 C18 120.0
C16 C17 H17 120.0
C18 C17 H17 120.0
C17 C18 C19 120.0
C17 C18 C22 120.1(5)
C19 C18 C22 119.8(5)
C20 C19 C18 120.0
C20 C19 H19 120.0
C18 C19 H19 120.0
C19 C20 C15 120.0
C19 C20 C23 118.0(4)
C15 C20 C23 122.0(4)
C16 C21 H21A 109.5
C16 C21 H21B 109.5
H21A C21 H21B 109.5
C16 C21 H21C 109.5
H21A C21 H21C 109.5
H21B C21 H21C 109.5
C18 C22 H22A 109.5
C18 C22 H22B 109.5
H22A C22 H22B 109.5
C18 C22 H22C 109.5
H22A C22 H22C 109.5
H22B C22 H22C 109.5
C20 C23 H23A 109.5
C20 C23 H23B 109.5
H23A C23 H23B 109.5
C20 C23 H23C 109.5
H23A C23 H23C 109.5
H23B C23 H23C 109.5
C25 C24 C29 120.0
C25 C24 C10 116.6(5)
C29 C24 C10 122.2(5)
C24 C25 C26 120.0
C24 C25 C30 123.0(6)
C26 C25 C30 116.9(6)
C25 C26 C27 120.0
C25 C26 H26 120.0
C27 C26 H26 120.0
C28 C27 C26 120.0
C28 C27 C31 119.5(6)
C26 C27 C31 120.5(6)
C27 C28 C29 120.0
C27 C28 H28 120.0
C29 C28 H28 120.0
C28 C29 C24 120.0
C28 C29 C32 118.9(5)
C24 C29 C32 121.1(5)
C25B C24B C29B 120.0
C25B C24B C10 120.2(8)
C29B C24B C10 119.7(8)
C24B C25B C26B 120.0
C24B C25B C30B 121.7(11)
C26B C25B C30B 118.1(11)
C27B C26B C25B 120.0
C27B C26B H26B 120.0
C25B C26B H26B 120.0
C28B C27B C26B 120.0
C28B C27B C31B 117.0(9)
C26B C27B C31B 123.0(9)
C29B C28B C27B 120.0
C29B C28B H28B 120.0
C27B C28B H28B 120.0
C28B C29B C24B 120.0
C28B C29B C32B 118.5(8)
C24B C29B C32B 121.4(8)
C25B C30B H30D 109.5
C25B C30B H30E 109.5
H30D C30B H30E 109.5
C25B C30B H30F 109.5
H30D C30B H30F 109.5
H30E C30B H30F 109.5
C27B C31B H31D 109.5
C27B C31B H31E 109.5
H31D C31B H31E 109.5
C27B C31B H31F 109.5
H31D C31B H31F 109.5
H31E C31B H31F 109.5
C29B C32B H32D 109.5
C29B C32B H32E 109.5
H32D C32B H32E 109.5
C29B C32B H32F 109.5
H32D C32B H32F 109.5
H32E C32B H32F 109.5
C34 C33 C38 120.0
C34 C33 C14 119.5(5)
C38 C33 C14 120.4(5)
C35 C34 C33 120.0
C35 C34 C39 118.6(6)
C33 C34 C39 121.2(6)
C34 C35 C36 120.0
C34 C35 H35 120.0
C36 C35 H35 120.0
C37 C36 C35 120.0
C37 C36 C40 116.0(13)
C35 C36 C40 123.9(13)
C36 C37 C38 120.0
C36 C37 H37 120.0
C38 C37 H37 120.0
C37 C38 C33 120.0
C37 C38 C41 118.7(7)
C33 C38 C41 121.3(7)
C34B C33B C38B 120.0
C34B C33B C14 121.6(9)
C38B C33B C14 117.6(9)
C35B C34B C33B 120.0
C35B C34B C39B 118.0(9)
C33B C34B C39B 122.0(9)
C36B C35B C34B 120.0
C36B C35B H35B 120.0
C34B C35B H35B 120.0
C35B C36B C37B 120.0
C35B C36B C40B 127.1(10)
C37B C36B C40B 112.9(10)
C38B C37B C36B 120.0
C38B C37B H37B 120.0
C36B C37B H37B 120.0
C37B C38B C33B 120.0
C37B C38B C41B 117.6(11)
C33B C38B C41B 122.3(11)
C34B C39B H39D 109.5
C34B C39B H39E 109.5
H39D C39B H39E 109.5
C34B C39B H39F 109.5
H39D C39B H39F 109.5
H39E C39B H39F 109.5
C36B C40B H40D 109.5
C36B C40B H40E 109.5
H40D C40B H40E 109.5
C36B C40B H40F 109.5
H40D C40B H40F 109.5
H40E C40B H40F 109.5
C38B C41B H41D 109.5
C38B C41B H41E 109.5
H41D C41B H41E 109.5
C38B C41B H41F 109.5
H41D C41B H41F 109.5
H41E C41B H41F 109.5
N4 C42 C43 119.8(5)
N4 C42 C47 121.4(5)
C43 C42 C47 118.8(5)
C44 C43 C42 119.5(5)
C44 C43 C48 121.4(5)
C42 C43 C48 119.1(5)
C45 C44 C43 122.7(6)
C45 C44 H44 118.7
C43 C44 H44 118.7
C46 C45 C44 117.7(6)
C46 C45 C49 120.8(6)
C44 C45 C49 121.5(6)
C45 C46 C47 121.8(6)
C45 C46 H46 119.1
C47 C46 H46 119.1
C46 C47 C42 119.5(6)
C46 C47 C50 119.5(6)
C42 C47 C50 121.0(5)
C43 C48 H48A 109.5
C43 C48 H48B 109.5
H48A C48 H48B 109.5
C43 C48 H48C 109.5
H48A C48 H48C 109.5
H48B C48 H48C 109.5
C45 C49 H49A 109.5
C45 C49 H49B 109.5
H49A C49 H49B 109.5
C45 C49 H49C 109.5
H49A C49 H49C 109.5
H49B C49 H49C 109.5
C47 C50 H50A 109.5
C47 C50 H50B 109.5
H50A C50 H50B 109.5
C47 C50 H50C 109.5
H50A C50 H50C 109.5
H50B C50 H50C 109.5
C60 O3 C61 114.8(10)
C60 O3 Li1 121.0(6)
C61 O3 Li1 123.9(9)
O3 C60 C59 117.2(12)
O3 C60 H60A 108.0
C59 C60 H60A 108.0
O3 C60 H60B 108.0
C59 C60 H60B 108.0
H60A C60 H60B 107.2
O3 C61 C62 109.3(12)
O3 C61 H61A 109.8
C62 C61 H61A 109.8
O3 C61 H61B 109.8
C62 C61 H61B 109.8
H61A C61 H61B 108.3
H59D C59B H59E 109.5
H59D C59B H59F 109.5
H59E C59B H59F 109.5
C62B C61B H61C 109.6
C62B C61B H61D 109.6
H61C C61B H61D 108.1
C61B C62B H62D 109.5
C61B C62B H62E 109.5
H62D C62B H62E 109.5
C61B C62B H62F 109.5
H62D C62B H62F 109.5
H62E C62B H62F 109.5
C52 O1 C53 110(2)
C52 O1 Li1 120(2)
C53 O1 Li1 121(3)
O1 C52 C51 117(2)
O1 C52 H52A 108.2
C51 C52 H52A 108.2
O1 C52 H52B 108.2
C51 C52 H52B 108.2
H52A C52 H52B 107.3
O1 C53 C54 115(2)
O1 C53 H53A 108.5
C54 C53 H53A 108.5
O1 C53 H53B 108.5
C54 C53 H53B 108.5
H53A C53 H53B 107.5
C53 C54 H54A 109.5
C53 C54 H54B 109.5
H54A C54 H54B 109.5
C53 C54 H54C 109.5
H54A C54 H54C 109.5
H54B C54 H54C 109.5
C53B O1B C52B 110.9(6)
C53B O1B Li1 115.2(6)
C52B O1B Li1 131.9(6)
C52B C51B H51D 109.5
C52B C51B H51E 109.5
H51D C51B H51E 109.5
C52B C51B H51F 109.5
H51D C51B H51F 109.5
H51E C51B H51F 109.5
O1B C52B C51B 108.7(8)
O1B C52B H52C 110.0
C51B C52B H52C 110.0
O1B C52B H52D 110.0
C51B C52B H52D 110.0
H52C C52B H52D 108.3
O1B C53B C54B 113.2(10)
O1B C53B H53C 108.9
C54B C53B H53C 108.9
O1B C53B H53D 108.9
C54B C53B H53D 108.9
H53C C53B H53D 107.8
C53B C54B H54D 109.5
C53B C54B H54E 109.5
H54D C54B H54E 109.5
C53B C54B H54F 109.5
H54D C54B H54F 109.5
H54E C54B H54F 109.5
C57B O2 C57A 48.8(17)
C57B O2 C56 113.1(7)
C57A O2 C56 107.2(17)
C57B O2 Li1 124.3(7)
C57A O2 Li1 112.7(19)
C56 O2 Li1 122.4(6)
C56 C55 H55A 109.5
C56 C55 H55B 109.5
H55A C55 H55B 109.5
C56 C55 H55C 109.5
H55A C55 H55C 109.5
H55B C55 H55C 109.5
C55 C56 O2 114.2(7)
C55 C56 H56A 108.7
O2 C56 H56A 108.7
C55 C56 H56B 108.7
O2 C56 H56B 108.7
H56A C56 H56B 107.6
O2 C57A C58A 116(2)
O2 C57A H57A 108.2
C58A C57A H57A 108.2
O2 C57A H57B 108.2
C58A C57A H57B 108.2
H57A C57A H57B 107.4
C57A C58A H58B 109.5
C57A C58A H58A 109.5
H58B C58A H58A 109.5
C57A C58A H58C 109.5
H58B C58A H58C 109.5
H58A C58A H58C 109.5
O2 C57B C58B 112.6(8)
O2 C57B H57C 109.1
C58B C57B H57C 109.1
O2 C57B H57D 109.1
C58B C57B H57D 109.1
H57C C57B H57D 107.8
C65 O4 C64 108.2(9)
C65 O4 Li1 127.0(8)
C64 O4 Li1 122.2(8)
O4 C64 C63 111.1(9)
O4 C64 H64A 109.4
C63 C64 H64A 109.4
O4 C64 H64B 109.4
C63 C64 H64B 109.4
H64A C64 H64B 108.0
O4 C65 C66 108.6(9)
O4 C65 H65A 110.0
C66 C65 H65A 110.0
O4 C65 H65B 110.0
C66 C65 H65B 110.0
H65A C65 H65B 108.3
C64B O4B C65B 113.6(16)
C64B O4B Li1 126.7(15)
C65B O4B Li1 118.5(14)
C64B C63B H63D 109.5
C64B C63B H63E 109.5
H63D C63B H63E 109.5
C64B C63B H63F 109.5
H63D C63B H63F 109.5
H63E C63B H63F 109.5
O4B C64B C63B 113.2(17)
O4B C64B H64C 108.9
C63B C64B H64C 108.9
O4B C64B H64D 108.9
C63B C64B H64D 108.9
H64C C64B H64D 107.7
O4B C65B C66B 112.8(18)
O4B C65B H65C 109.0
C66B C65B H65C 109.0
O4B C65B H65D 109.0
C66B C65B H65D 109.0
H65C C65B H65D 107.8
C65B C66B H66D 109.5
C65B C66B H66E 109.5
H66D C66B H66E 109.5
C65B C66B H66F 109.5
H66D C66B H66F 109.5
H66E C66B H66F 109.5
O4B Li1 O2 103.4(7)
O4B Li1 O3 103.4(7)
O2 Li1 O3 106.2(6)
O4B Li1 O1B 132.6(7)
O2 Li1 O1B 113.7(6)
O3 Li1 O1B 93.8(5)
O4B Li1 O1 121.3(12)
O2 Li1 O1 114.7(13)
O3 Li1 O1 106.5(13)
O1B Li1 O1 14.3(11)
O4B Li1 O4 28.9(5)
O2 Li1 O4 98.5(5)
O3 Li1 O4 131.3(7)
O1B Li1 O4 113.8(6)
O1 Li1 O4 99.9(11)
C97B O9 C98 127.8(15)
C97B O9 C97A 22(2)
C98 O9 C97A 106(2)
C99 C98 O9 117.8(12)
C99 C98 H98A 107.8
O9 C98 H98A 107.8
C99 C98 H98B 107.8
O9 C98 H98B 107.8
H98A C98 H98B 107.2
C98 C99 H99A 109.5
C98 C99 H99B 109.5
H99A C99 H99B 109.5
C98 C99 H99C 109.5
H99A C99 H99C 109.5
H99B C99 H99C 109.5
O9 C97A C96A 100(4)
O9 C97A H97A 111.7
C96A C97A H97A 111.7
O9 C97A H97B 111.7
C96A C97A H97B 111.7
H97A C97A H97B 109.5
O9 C97B C96B 100(3)
O9 C97B H97C 111.8
C96B C97B H97C 111.8
O9 C97B H97D 111.8
C96B C97B H97D 111.8
H97C C97B H97D 109.5
C97B C96B H96D 109.5
C97B C96B H96E 109.5
H96D C96B H96E 109.5
C97B C96B H96F 109.5
H96D C96B H96F 109.5
H96E C96B H96F 109.5

loop_
_geom_bond_atom_site_label_1
_geom_bond_atom_site_label_2
_geom_bond_distance
Fe1 N4 1.892(5)
Fe1 N2 1.971(4)
Fe1 N1 1.977(4)
Fe1 N3 2.005(5)
N1 C3 1.370(7)
N1 C6 1.373(7)
N2 C10 1.385(6)
N2 C7 1.387(6)
N3 C14 1.382(7)
N3 C11 1.385(6)
N4 C42 1.392(7)
N4 H4 0.90(2)
C1 C2 1.537(7)
C1 H1A 0.9800
C1 H1B 0.9800
C1 H1C 0.9800
C2 C11 1.511(7)
C2 C7 1.524(7)
C2 C3 1.530(8)
C3 C4 1.379(7)
C4 C5 1.405(9)
C4 H4A 0.9500
C5 C6 1.373(8)
C5 H5 0.9500
C6 C15 1.504(7)
C7 C8 1.372(7)
C8 C9 1.414(7)
C8 H8 0.9500
C9 C10 1.361(7)
C9 H9 0.9500
C10 C24B 1.493(11)
C10 C24 1.517(7)
C11 C12 1.379(8)
C12 C13 1.407(8)
C12 H12 0.9500
C13 C14 1.363(8)
C13 H13 0.9500
C14 C33B 1.461(14)
C14 C33 1.529(9)
C15 C16 1.3900
C15 C20 1.3900
C16 C17 1.3900
C16 C21 1.511(8)
C17 C18 1.3900
C17 H17 0.9500
C18 C19 1.3900
C18 C22 1.524(8)
C19 C20 1.3900
C19 H19 0.9500
C20 C23 1.508(7)
C21 H21A 0.9800
C21 H21B 0.9800
C21 H21C 0.9800
C22 H22A 0.9800
C22 H22B 0.9800
C22 H22C 0.9800
C23 H23A 0.9800
C23 H23B 0.9800
C23 H23C 0.9800
C24 C25 1.3900
C24 C29 1.3900
C25 C26 1.3900
C25 C30 1.505(10)
C26 C27 1.3900
C26 H26 0.9500
C27 C28 1.3900
C27 C31 1.538(8)
C28 C29 1.3900
C28 H28 0.9500
C29 C32 1.514(8)
C30 H30A 0.9800
C30 H30B 0.9800
C30 H30C 0.9800
C31 H31A 0.9800
C31 H31B 0.9800
C31 H31C 0.9800
C32 H32A 0.9800
C32 H32B 0.9800
C32 H32C 0.9800
C24B C25B 1.3900
C24B C29B 1.3900
C25B C26B 1.3900
C25B C30B 1.509(12)
C26B C27B 1.3900
C26B H26B 0.9500
C27B C28B 1.3900
C27B C31B 1.541(12)
C28B C29B 1.3900
C28B H28B 0.9500
C29B C32B 1.503(11)
C30B H30D 0.9800
C30B H30E 0.9800
C30B H30F 0.9800
C31B H31D 0.9800
C31B H31E 0.9800
C31B H31F 0.9800
C32B H32D 0.9800
C32B H32E 0.9800
C32B H32F 0.9800
C33 C34 1.3900
C33 C38 1.3900
C34 C35 1.3900
C34 C39 1.502(9)
C35 C36 1.3900
C35 H35 0.9500
C36 C37 1.3900
C36 C40 1.561(13)
C37 C38 1.3900
C37 H37 0.9500
C38 C41 1.509(9)
C39 H39A 0.9800
C39 H39B 0.9800
C39 H39C 0.9800
C40 H40A 0.9800
C40 H40B 0.9800
C40 H40C 0.9800
C41 H41A 0.9800
C41 H41B 0.9800
C41 H41C 0.9800
C33B C34B 1.3900
C33B C38B 1.3900
C34B C35B 1.3900
C34B C39B 1.511(12)
C35B C36B 1.3900
C35B H35B 0.9500
C36B C37B 1.3900
C36B C40B 1.568(11)
C37B C38B 1.3900
C37B H37B 0.9500
C38B C41B 1.506(12)
C39B H39D 0.9800
C39B H39E 0.9800
C39B H39F 0.9800
C40B H40D 0.9800
C40B H40E 0.9800
C40B H40F 0.9800
C41B H41D 0.9800
C41B H41E 0.9800
C41B H41F 0.9800
C42 C43 1.393(8)
C42 C47 1.404(8)
C43 C44 1.387(8)
C43 C48 1.505(8)
C44 C45 1.378(9)
C44 H44 0.9500
C45 C46 1.372(9)
C45 C49 1.525(8)
C46 C47 1.401(8)
C46 H46 0.9500
C47 C50 1.511(8)
C48 H48A 0.9800
C48 H48B 0.9800
C48 H48C 0.9800
C49 H49A 0.9800
C49 H49B 0.9800
C49 H49C 0.9800
C50 H50A 0.9800
C50 H50B 0.9800
C50 H50C 0.9800
O3 C60 1.387(7)
O3 C61 1.446(11)
O3 Li1 1.968(13)
C59 C60 1.444(13)
C59 H59A 0.9800
C59 H59B 0.9800
C59 H59C 0.9800
C60 H60A 0.9900
C60 H60B 0.9900
C61 C62 1.488(14)
C61 H61A 0.9900
C61 H61B 0.9900
C62 H62A 0.9800
C62 H62B 0.9800
C62 H62C 0.9800
C59B H59D 0.9800
C59B H59E 0.9800
C59B H59F 0.9800
C61B C62B 1.481(15)
C61B H61C 0.9900
C61B H61D 0.9900
C62B H62D 0.9800
C62B H62E 0.9800
C62B H62F 0.9800
O1 C52 1.429(15)
O1 C53 1.437(15)
O1 Li1 2.03(4)
C51 C52 1.467(16)
C51 H51A 0.9800
C51 H51B 0.9800
C51 H51C 0.9800
C52 H52A 0.9900
C52 H52B 0.9900
C53 C54 1.466(16)
C53 H53A 0.9900
C53 H53B 0.9900
C54 H54A 0.9800
C54 H54B 0.9800
C54 H54C 0.9800
O1B C53B 1.423(8)
O1B C52B 1.441(8)
O1B Li1 1.984(12)
C51B C52B 1.478(11)
C51B H51D 0.9800
C51B H51E 0.9800
C51B H51F 0.9800
C52B H52C 0.9900
C52B H52D 0.9900
C53B C54B 1.453(12)
C53B H53C 0.9900
C53B H53D 0.9900
C54B H54D 0.9800
C54B H54E 0.9800
C54B H54F 0.9800
O2 C57B 1.369(9)
O2 C57A 1.438(15)
O2 C56 1.449(8)
O2 Li1 1.964(12)
C55 C56 1.442(10)
C55 H55A 0.9800
C55 H55B 0.9800
C55 H55C 0.9800
C56 H56A 0.9900
C56 H56B 0.9900
C57A C58A 1.470(16)
C57A H57A 0.9900
C57A H57B 0.9900
C58A H58B 0.9800
C58A H58A 0.9800
C58A H58C 0.9800
C58B C57B 1.533(14)
C58B H58D 0.9800
C58B H58E 0.9800
C58B H58F 0.9800
C57B H57C 0.9900
C57B H57D 0.9900
O4 C65 1.436(12)
O4 C64 1.440(10)
O4 Li1 2.067(13)
C63 C64 1.478(12)
C63 H63A 0.9800
C63 H63B 0.9800
C63 H63C 0.9800
C64 H64A 0.9900
C64 H64B 0.9900
C65 C66 1.519(13)
C65 H65A 0.9900
C65 H65B 0.9900
C66 H66A 0.9800
C66 H66B 0.9800
C66 H66C 0.9800
O4B C64B 1.431(14)
O4B C65B 1.437(13)
O4B Li1 1.933(17)
C63B C64B 1.471(15)
C63B H63D 0.9800
C63B H63E 0.9800
C63B H63F 0.9800
C64B H64C 0.9900
C64B H64D 0.9900
C65B C66B 1.474(16)
C65B H65C 0.9900
C65B H65D 0.9900
C66B H66D 0.9800
C66B H66E 0.9800
C66B H66F 0.9800
O9 C97B 1.41(3)
O9 C98 1.420(12)
O9 C97A 1.44(6)
C98 C99 1.408(14)
C98 H98A 0.9900
C98 H98B 0.9900
C99 H99A 0.9800
C99 H99B 0.9800
C99 H99C 0.9800
C97A C96A 1.63(5)
C97A H97A 0.9900
C97A H97B 0.9900
C96A H96A 0.9800
C96A H96B 0.9800
C96A H96C 0.9800
C97B C96B 1.54(6)
C97B H97C 0.9900
C97B H97D 0.9900
C96B H96D 0.9800
C96B H96E 0.9800
C96B H96F 0.9800

loop_
_geom_torsion_atom_site_label_1
_geom_torsion_atom_site_label_2
_geom_torsion_atom_site_label_3
_geom_torsion_atom_site_label_4
_geom_torsion
N4 Fe1 N1 C3 161.0(3)
N2 Fe1 N1 C3 46.6(4)
N3 Fe1 N1 C3 -49.2(4)
N4 Fe1 N1 C6 -19.1(6)
N2 Fe1 N1 C6 -133.5(6)
N3 Fe1 N1 C6 130.7(6)
N4 Fe1 N2 C10 3.5(6)
N1 Fe1 N2 C10 127.0(6)
N3 Fe1 N2 C10 -138.4(6)
N4 Fe1 N2 C7 -169.6(4)
N1 Fe1 N2 C7 -46.1(4)
N3 Fe1 N2 C7 48.5(4)
N4 Fe1 N3 C14 11.9(7)
N2 Fe1 N3 C14 135.0(6)
N1 Fe1 N3 C14 -129.4(6)
N4 Fe1 N3 C11 -170.3(3)
N2 Fe1 N3 C11 -47.2(3)
N1 Fe1 N3 C11 48.3(3)
N2 Fe1 N4 C42 163.0(6)
N1 Fe1 N4 C42 55.7(7)
N3 Fe1 N4 C42 -78.4(7)
C6 N1 C3 C4 0.3(6)
Fe1 N1 C3 C4 -179.7(4)
C6 N1 C3 C2 -178.5(4)
Fe1 N1 C3 C2 1.4(6)
C11 C2 C3 N1 58.9(6)
C7 C2 C3 N1 -61.1(6)
C1 C2 C3 N1 -180.0(5)
C11 C2 C3 C4 -119.6(6)
C7 C2 C3 C4 120.3(6)
C1 C2 C3 C4 1.5(8)
N1 C3 C4 C5 -0.5(6)
C2 C3 C4 C5 178.1(5)
C3 C4 C5 C6 0.5(6)
C3 N1 C6 C5 0.0(6)
Fe1 N1 C6 C5 -179.9(4)
C3 N1 C6 C15 -176.0(4)
Fe1 N1 C6 C15 4.1(8)
C4 C5 C6 N1 -0.3(6)
C4 C5 C6 C15 175.3(5)
C10 N2 C7 C8 0.9(6)
Fe1 N2 C7 C8 176.4(4)
C10 N2 C7 C2 -177.3(5)
Fe1 N2 C7 C2 -1.8(6)
C11 C2 C7 C8 124.3(6)
C3 C2 C7 C8 -116.3(6)
C1 C2 C7 C8 2.9(8)
C11 C2 C7 N2 -57.9(7)
C3 C2 C7 N2 61.4(6)
C1 C2 C7 N2 -179.3(5)
N2 C7 C8 C9 -0.8(6)
C2 C7 C8 C9 177.1(5)
C7 C8 C9 C10 0.4(6)
C8 C9 C10 N2 0.2(6)
C8 C9 C10 C24B -174.8(7)
C8 C9 C10 C24 176.9(6)
C7 N2 C10 C9 -0.7(6)
Fe1 N2 C10 C9 -174.0(5)
C7 N2 C10 C24B 173.6(8)
Fe1 N2 C10 C24B 0.3(12)
C7 N2 C10 C24 -177.9(5)
Fe1 N2 C10 C24 8.9(9)
C14 N3 C11 C12 -0.7(6)
Fe1 N3 C11 C12 -179.2(4)
C14 N3 C11 C2 178.1(4)
Fe1 N3 C11 C2 -0.4(6)
C7 C2 C11 C12 -122.1(6)
C3 C2 C11 C12 118.8(6)
C1 C2 C11 C12 -1.7(8)
C7 C2 C11 N3 59.4(6)
C3 C2 C11 N3 -59.7(6)
C1 C2 C11 N3 179.8(5)
N3 C11 C12 C13 0.4(6)
C2 C11 C12 C13 -178.3(5)
C11 C12 C13 C14 0.1(6)
C12 C13 C14 N3 -0.5(6)
C12 C13 C14 C33B -174.2(10)
C12 C13 C14 C33 179.6(6)
C11 N3 C14 C13 0.7(6)
Fe1 N3 C14 C13 178.4(5)
C11 N3 C14 C33B 175.7(8)
Fe1 N3 C14 C33B -6.6(11)
C11 N3 C14 C33 -179.4(6)
Fe1 N3 C14 C33 -1.6(10)
N1 C6 C15 C16 -112.1(5)
C5 C6 C15 C16 72.8(6)
N1 C6 C15 C20 68.7(6)
C5 C6 C15 C20 -106.4(6)
C20 C15 C16 C17 0.0
C6 C15 C16 C17 -179.2(4)
C20 C15 C16 C21 -177.8(5)
C6 C15 C16 C21 3.0(6)
C15 C16 C17 C18 0.0
C21 C16 C17 C18 177.8(5)
C16 C17 C18 C19 0.0
C16 C17 C18 C22 -179.2(5)
C17 C18 C19 C20 0.0
C22 C18 C19 C20 179.2(5)
C18 C19 C20 C15 0.0
C18 C19 C20 C23 -179.3(5)
C16 C15 C20 C19 0.0
C6 C15 C20 C19 179.2(4)
C16 C15 C20 C23 179.2(5)
C6 C15 C20 C23 -1.6(6)
C9 C10 C24 C25 62.1(8)
N2 C10 C24 C25 -121.4(5)
C24B C10 C24 C25 28(4)
C9 C10 C24 C29 -105.7(8)
N2 C10 C24 C29 70.7(8)
C24B C10 C24 C29 -140(5)
C29 C24 C25 C26 0.0
C10 C24 C25 C26 -168.1(8)
C29 C24 C25 C30 -178.0(12)
C10 C24 C25 C30 13.9(10)
C24 C25 C26 C27 0.0
C30 C25 C26 C27 178.1(11)
C25 C26 C27 C28 0.0
C25 C26 C27 C31 177.6(8)
C26 C27 C28 C29 0.0
C31 C27 C28 C29 -177.7(8)
C27 C28 C29 C24 0.0
C27 C28 C29 C32 -179.3(7)
C25 C24 C29 C28 0.0
C10 C24 C29 C28 167.4(8)
C25 C24 C29 C32 179.3(7)
C10 C24 C29 C32 -13.3(9)
C9 C10 C24B C25B 78.9(9)
N2 C10 C24B C25B -94.8(9)
C24 C10 C24B C25B -130(5)
C9 C10 C24B C29B -102.0(11)
N2 C10 C24B C29B 84.2(14)
C24 C10 C24B C29B 49(4)
C29B C24B C25B C26B 0.0
C10 C24B C25B C26B 179.0(14)
C29B C24B C25B C30B 176(2)
C10 C24B C25B C30B -4.7(19)
C24B C25B C26B C27B 0.0
C30B C25B C26B C27B -176(2)
C25B C26B C27B C28B 0.0
C25B C26B C27B C31B 177.7(16)
C26B C27B C28B C29B 0.0
C31B C27B C28B C29B -177.8(15)
C27B C28B C29B C24B 0.0
C27B C28B C29B C32B 176.0(12)
C25B C24B C29B C28B 0.0
C10 C24B C29B C28B -179.1(14)
C25B C24B C29B C32B -175.9(12)
C10 C24B C29B C32B 5.0(16)
C13 C14 C33 C34 100.1(8)
N3 C14 C33 C34 -79.8(10)
C33B C14 C33 C34 -58(5)
C13 C14 C33 C38 -83.9(7)
N3 C14 C33 C38 96.1(7)
C33B C14 C33 C38 118(5)
C38 C33 C34 C35 0.0
C14 C33 C34 C35 176.0(8)
C38 C33 C34 C39 174.2(8)
C14 C33 C34 C39 -9.9(11)
C33 C34 C35 C36 0.0
C39 C34 C35 C36 -174.3(8)
C34 C35 C36 C37 0.0
C34 C35 C36 C40 178(4)
C35 C36 C37 C38 0.0
C40 C36 C37 C38 -178(4)
C36 C37 C38 C33 0.0
C36 C37 C38 C41 -178.8(14)
C34 C33 C38 C37 0.0
C14 C33 C38 C37 -175.9(8)
C34 C33 C38 C41 178.8(14)
C14 C33 C38 C41 2.9(12)
C13 C14 C33B C34B 102.9(14)
N3 C14 C33B C34B -70.5(16)
C33 C14 C33B C34B 129(6)
C13 C14 C33B C38B -67.4(13)
N3 C14 C33B C38B 119.2(9)
C33 C14 C33B C38B -41(5)
C38B C33B C34B C35B 0.0
C14 C33B C34B C35B -170.1(16)
C38B C33B C34B C39B 179.2(15)
C14 C33B C34B C39B 9.1(19)
C33B C34B C35B C36B 0.0
C39B C34B C35B C36B -179.2(14)
C34B C35B C36B C37B 0.0
C34B C35B C36B C40B 178(3)
C35B C36B C37B C38B 0.0
C40B C36B C37B C38B -178(2)
C36B C37B C38B C33B 0.0
C36B C37B C38B C41B -177(2)
C34B C33B C38B C37B 0.0
C14 C33B C38B C37B 170.5(16)
C34B C33B C38B C41B 177(3)
C14 C33B C38B C41B -12(2)
Fe1 N4 C42 C43 25.0(10)
Fe1 N4 C42 C47 -155.4(5)
N4 C42 C43 C44 177.4(5)
C47 C42 C43 C44 -2.2(8)
N4 C42 C43 C48 -0.6(8)
C47 C42 C43 C48 179.8(5)
C42 C43 C44 C45 0.7(9)
C48 C43 C44 C45 178.6(6)
C43 C44 C45 C46 0.9(10)
C43 C44 C45 C49 -180.0(6)
C44 C45 C46 C47 -0.9(10)
C49 C45 C46 C47 180.0(6)
C45 C46 C47 C42 -0.7(10)
C45 C46 C47 C50 178.9(7)
N4 C42 C47 C46 -177.4(5)
C43 C42 C47 C46 2.2(9)
N4 C42 C47 C50 3.0(9)
C43 C42 C47 C50 -177.4(6)
C61 O3 C60 C59 54.2(14)
Li1 O3 C60 C59 -120.6(10)
C60 O3 C61 C62 72.3(18)
Li1 O3 C61 C62 -113.1(16)
C53 O1 C52 C51 151(6)
Li1 O1 C52 C51 4(8)
C52 O1 C53 C54 133(6)
Li1 O1 C53 C54 -79(6)
C53B O1B C52B C51B 150.4(11)
Li1 O1B C52B C51B -12.1(17)
C52B O1B C53B C54B 67.2(14)
Li1 O1B C53B C54B -127.1(10)
C57B O2 C56 C55 74.3(10)
C57A O2 C56 C55 126(2)
Li1 O2 C56 C55 -101.3(9)
C57B O2 C57A C58A -29(4)
C56 O2 C57A C58A -135(4)
Li1 O2 C57A C58A 87(4)
C57A O2 C57B C58B -12(2)
C56 O2 C57B C58B 81.5(10)
Li1 O2 C57B C58B -103.0(10)
C65 O4 C64 C63 -174.8(13)
Li1 O4 C64 C63 22.1(13)
C64 O4 C65 C66 177.9(12)
Li1 O4 C65 C66 -20(2)
C65B O4B C64B C63B 83(3)
Li1 O4B C64B C63B -109(2)
C64B O4B C65B C66B 170(3)
Li1 O4B C65B C66B 2(3)
C64B O4B Li1 O2 -88.6(16)
C65B O4B Li1 O2 78.2(16)
C64B O4B Li1 O3 22.0(17)
C65B O4B Li1 O3 -171.2(15)
C64B O4B Li1 O1B 130.2(15)
C65B O4B Li1 O1B -63.0(19)
C64B O4B Li1 O1 141(2)
C65B O4B Li1 O1 -52(2)
C64B O4B Li1 O4 -172(2)
C65B O4B Li1 O4 -5.0(13)
C57B O2 Li1 O4B -143.2(8)
C57A O2 Li1 O4B 162.1(18)
C56 O2 Li1 O4B 31.9(10)
C57B O2 Li1 O3 108.3(7)
C57A O2 Li1 O3 53.6(18)
C56 O2 Li1 O3 -76.6(7)
C57B O2 Li1 O1B 6.6(10)
C57A O2 Li1 O1B -48.1(18)
C56 O2 Li1 O1B -178.3(6)
C57B O2 Li1 O1 -9.0(15)
C57A O2 Li1 O1 -64(2)
C56 O2 Li1 O1 166.1(13)
C57B O2 Li1 O4 -114.2(7)
C57A O2 Li1 O4 -168.9(17)
C56 O2 Li1 O4 61.0(8)
C60 O3 Li1 O4B -68.6(9)
C61 O3 Li1 O4B 117.1(11)
C60 O3 Li1 O2 39.9(8)
C61 O3 Li1 O2 -134.4(10)
C60 O3 Li1 O1B 155.9(6)
C61 O3 Li1 O1B -18.4(11)
C60 O3 Li1 O1 162.5(12)
C61 O3 Li1 O1 -11.7(15)
C60 O3 Li1 O4 -77.5(10)
C61 O3 Li1 O4 108.3(11)
C53B O1B Li1 O4B -165.7(11)
C52B O1B Li1 O4B -3.7(18)
C53B O1B Li1 O2 56.0(10)
C52B O1B Li1 O2 -142.0(11)
C53B O1B Li1 O3 -53.5(9)
C52B O1B Li1 O3 108.5(12)
C53B O1B Li1 O1 153(5)
C52B O1B Li1 O1 -45(5)
C53B O1B Li1 O4 167.7(8)
C52B O1B Li1 O4 -30.3(15)
C52 O1 Li1 O4B -45(5)
C53 O1 Li1 O4B 171(3)
C52 O1 Li1 O2 -170(4)
C53 O1 Li1 O2 46(3)
C52 O1 Li1 O3 73(4)
C53 O1 Li1 O3 -71(3)
C52 O1 Li1 O1B 101(7)
C53 O1 Li1 O1B -43(5)
C52 O1 Li1 O4 -66(4)
C53 O1 Li1 O4 150(3)
C65 O4 Li1 O4B 175.1(19)
C64 O4 Li1 O4B -25.1(11)
C65 O4 Li1 O2 72.7(14)
C64 O4 Li1 O2 -127.5(8)
C65 O4 Li1 O3 -166.9(14)
C64 O4 Li1 O3 -7.1(12)
C65 O4 Li1 O1B -47.9(16)
C64 O4 Li1 O1B 111.9(9)
C65 O4 Li1 O1 -44.3(19)
C64 O4 Li1 O1 115.5(15)
C97B O9 C98 C99 -179(3)
C97A O9 C98 C99 -177(5)
C97B O9 C97A C96A 4(12)
C98 O9 C97A C96A -172(4)
C98 O9 C97B C96B 153.9(19)
C97A O9 C97B C96B 149(20)
